data_7225584
loop_
_publ_author_name
'Pan, Fangfang'
'Beyeh, Ngong Kodiah'
'Ras, Robin H. A.'
'Rissanen, Kari'

_publ_section_title
;
 N-Alkyl ammonium resorcinarene polyiodides
;
_journal_issue 30
_journal_name_full CrystEngComm
_journal_page_first 5724
_journal_paper_doi 10.1039/C6CE01229A
_journal_volume 18
_journal_year 2016
_chemical_formula_moiety '2.5(I2), 7(Br1), 2(C44 H64 N4 O12)'
_chemical_formula_sum 'C88 H128 Br7 I5 N8 O24'
_chemical_formula_weight 2875.85
_space_group_crystal_system tetragonal
_space_group_IT_number 126
_space_group_name_Hall '-P 4a 2bc'
_space_group_name_H-M_alt 'P 4/n n c'
_symmetry_space_group_name_Hall '-P 4a 2bc'
_symmetry_space_group_name_H-M 'P 4/n n c :2'
_atom_sites_solution_hydrogens mixed
_audit_creation_date 2016-05-20
_audit_creation_method
;
Olex2 1.2
(compiled 2016.02.19 svn.r3266 for OlexSys, GUI svn.r5155)
;
_audit_update_record
;
2016-05-26 deposited with the CCDC.
2016-06-17 downloaded from the CCDC.
;
_cell_angle_alpha 90
_cell_angle_beta 90
_cell_angle_gamma 90
_cell_formula_units_Z 2
_cell_length_a 12.3868(2)
_cell_length_b 12.3868(2)
_cell_length_c 36.9094(11)
_cell_measurement_reflns_used 5069
_cell_measurement_temperature 123.00(10)
_cell_measurement_theta_max 76.3060
_cell_measurement_theta_min 3.7450
_cell_volume 5663.1(2)
_computing_cell_refinement
;
CrysAlisPro, Agilent Technologies,
Version 1.171.37.31 (release 14-01-2014 CrysAlis171 .NET)
(compiled Jan 14 2014,18:38:05)
;
_computing_data_collection
;
CrysAlisPro, Agilent Technologies,
Version 1.171.37.31 (release 14-01-2014 CrysAlis171 .NET)
(compiled Jan 14 2014,18:38:05)
;
_computing_data_reduction
;
CrysAlisPro, Agilent Technologies,
Version 1.171.37.31 (release 14-01-2014 CrysAlis171 .NET)
(compiled Jan 14 2014,18:38:05)
;
_computing_molecular_graphics 'Olex2 (Dolomanov et al., 2009)'
_computing_publication_material 'Olex2 (Dolomanov et al., 2009)'
_computing_structure_refinement 'ShelXL (Sheldrick, 2015)'
_diffrn_ambient_environment N~2~
_diffrn_ambient_temperature 123.00(10)
_diffrn_detector 'CCD plate'
_diffrn_detector_area_resol_mean 5.1977
_diffrn_detector_type Atlas
_diffrn_measured_fraction_theta_full 0.999
_diffrn_measured_fraction_theta_max 0.999
_diffrn_measurement_details
;
  1 omega -117.00   -9.00   1.0000   25.0000
omega____ theta____ kappa____ phi______ frames
    -      -41.6513  -77.0000 -150.0000 108

  2 omega   56.00   91.00   1.0000  100.0000
omega____ theta____ kappa____ phi______ frames
    -      112.0000  -30.0000  -30.0000 35

  3 omega  100.00  170.00   1.0000  100.0000
omega____ theta____ kappa____ phi______ frames
    -      112.0000  111.0000    0.0000 70

  4 omega   57.00   91.00   1.0000  100.0000
omega____ theta____ kappa____ phi______ frames
    -      112.0000  -30.0000   60.0000 34

  5 omega   51.00   98.00   1.0000  100.0000
omega____ theta____ kappa____ phi______ frames
    -      112.0000  -45.0000  -90.0000 47

  6 omega   51.00   91.00   1.0000  100.0000
omega____ theta____ kappa____ phi______ frames
    -      112.0000  -30.0000  -60.0000 40

  7 omega -116.00  -17.00   1.0000   25.0000
omega____ theta____ kappa____ phi______ frames
    -      -41.6513  -37.0000   30.0000 99

  8 omega  -49.00   33.00   1.0000   25.0000
omega____ theta____ kappa____ phi______ frames
    -      -41.6513   37.0000 -180.0000 82

  9 omega   36.00   91.00   1.0000  100.0000
omega____ theta____ kappa____ phi______ frames
    -      112.0000  -30.0000 -150.0000 55

 10 omega   36.00   61.00   1.0000  100.0000
omega____ theta____ kappa____ phi______ frames
    -      112.0000 -111.0000  120.0000 25
;
_diffrn_measurement_device 'four-circle diffractometer'
_diffrn_measurement_device_type 'SuperNova, Dual, Cu at zero, Atlas'
_diffrn_measurement_method '\w scans'
_diffrn_orient_matrix_UB_11 -0.0170354000
_diffrn_orient_matrix_UB_12 0.0608261000
_diffrn_orient_matrix_UB_13 0.0359648000
_diffrn_orient_matrix_UB_21 -0.0088384000
_diffrn_orient_matrix_UB_22 0.1072889000
_diffrn_orient_matrix_UB_23 -0.0209206000
_diffrn_orient_matrix_UB_31 -0.1228286000
_diffrn_orient_matrix_UB_32 -0.0161345000
_diffrn_orient_matrix_UB_33 -0.0034898000
_diffrn_radiation_monochromator mirror
_diffrn_radiation_probe x-ray
_diffrn_radiation_type CuK\a
_diffrn_radiation_wavelength 1.54184
_diffrn_reflns_av_R_equivalents 0.0593
_diffrn_reflns_av_unetI/netI 0.0381
_diffrn_reflns_Laue_measured_fraction_full 0.999
_diffrn_reflns_Laue_measured_fraction_max 0.999
_diffrn_reflns_limit_h_max 10
_diffrn_reflns_limit_h_min -12
_diffrn_reflns_limit_k_max 14
_diffrn_reflns_limit_k_min -14
_diffrn_reflns_limit_l_max 41
_diffrn_reflns_limit_l_min -43
_diffrn_reflns_number 16009
_diffrn_reflns_point_group_measured_fraction_full 0.999
_diffrn_reflns_point_group_measured_fraction_max 0.999
_diffrn_reflns_theta_full 66.730
_diffrn_reflns_theta_max 66.730
_diffrn_reflns_theta_min 3.764
_diffrn_source 'sealed X-ray tube'
_diffrn_source_type 'SuperNova (Cu) X-ray Source'
_exptl_absorpt_coefficient_mu 14.224
_exptl_absorpt_correction_T_max 0.772
_exptl_absorpt_correction_T_min 0.315
_exptl_absorpt_correction_type gaussian
_exptl_absorpt_process_details
;
CrysAlisPro, Agilent Technologies,
Version 1.171.37.31 (release 14-01-2014 CrysAlis171 .NET)
(compiled Jan 14 2014,18:38:05)
Numerical absorption correction based on gaussian integration over
            a multifaceted crystal model
Empirical absorption correction using spherical harmonics,
 implemented in SCALE3 ABSPACK scaling algorithm.
;
_exptl_crystal_colour yellow
_exptl_crystal_colour_primary yellow
_exptl_crystal_density_diffrn 1.687
_exptl_crystal_description plate
_exptl_crystal_F_000 2828
_exptl_crystal_size_max 0.2824
_exptl_crystal_size_mid 0.1285
_exptl_crystal_size_min 0.0421
_refine_diff_density_max 2.044
_refine_diff_density_min -4.022
_refine_diff_density_rms 0.270
_refine_ls_extinction_method none
_refine_ls_goodness_of_fit_ref 1.170
_refine_ls_hydrogen_treatment constr
_refine_ls_matrix_type full
_refine_ls_number_parameters 165
_refine_ls_number_reflns 2522
_refine_ls_number_restraints 0
_refine_ls_restrained_S_all 1.170
_refine_ls_R_factor_all 0.1237
_refine_ls_R_factor_gt 0.1135
_refine_ls_shift/su_max 0.000
_refine_ls_shift/su_mean 0.000
_refine_ls_structure_factor_coef Fsqd
_refine_ls_weighting_details 'w=1/[\s^2^(Fo^2^)+(0.1800P)^2^+40.0000P] where P=(Fo^2^+2Fc^2^)/3'
_refine_ls_weighting_scheme calc
_refine_ls_wR_factor_gt 0.3201
_refine_ls_wR_factor_ref 0.3311
_reflns_Friedel_coverage 0.000
_reflns_number_gt 2008
_reflns_number_total 2522
_reflns_threshold_expression 'I > 2\s(I)'
_cod_data_source_file c6ce01229a2.cif
_cod_data_source_block 3_br3_5_i2_5
_cod_depositor_comments 'Adding full bibliography for 7225581--7225584.cif.'
_cod_original_cell_volume 5663.1(3)
_cod_database_code 7225584
_chemical_oxdiff_formula 'C8 H22 N2 Cl2'
_shelx_space_group_comment
;
The symmetry employed for this shelxl refinement is uniquely defined
by the following loop, which should always be used as a source of
symmetry information in preference to the above space-group names.
They are only intended as comments.
;
_reflns_odcompleteness_completeness 99.87
_reflns_odcompleteness_iscentric 1
_reflns_odcompleteness_theta 66.97
_olex2_refinement_description
;
1. Fixed Uiso
 At 1.2 times of:
  All C(H) groups, All C(H,H) groups, All N(H,H) groups
 At 1.5 times of:
  All C(H,H,H) groups, All O(H) groups
2. Others
 Fixed Sof: Br19(0.7) Br1(0.175)
3.a Riding coordinates:
 O172(H172)
3.b Ternary CH refined with riding coordinates:
 C153(H153)
3.c Secondary CH2 refined with riding coordinates:
 N58(H58A,H58B), C28(H28A,H28B), C74(H74A,H74B), C133(H13A,H13B)
3.d Aromatic/amide H refined with riding coordinates:
 C121(H121)
3.e Idealised Me refined as rotating group:
 C40(H40A,H40B,H40C)
3.f Idealised tetrahedral OH refined as rotating group:
 O8(H8), O20(H20)
;
_shelx_shelxl_version_number 2014/7
_olex2_submission_special_instructions 'No special instructions were received'
_platon_squeeze_void_probe_radius 1.20

loop_
_space_group_symop_operation_xyz
'x, y, z'
'-y+1/2, x, z'
'-x+1/2, -y+1/2, z'
'y, -x+1/2, z'
'x, -y+1/2, -z+1/2'
'-x+1/2, y, -z+1/2'
'y, x, -z+1/2'
'-y+1/2, -x+1/2, -z+1/2'
'-x, -y, -z'
'y-1/2, -x, -z'
'x-1/2, y-1/2, -z'
'-y, x-1/2, -z'
'-x, y-1/2, z-1/2'
'x-1/2, -y, z-1/2'
'-y, -x, z-1/2'
'y-1/2, x-1/2, z-1/2'

loop_
_atom_site_label
_atom_site_type_symbol
_atom_site_fract_x
_atom_site_fract_y
_atom_site_fract_z
_atom_site_U_iso_or_equiv
_atom_site_adp_type
_atom_site_occupancy
_atom_site_site_symmetry_order
_atom_site_calc_flag
_atom_site_refinement_flags_posn
_atom_site_refinement_flags_adp
_atom_site_refinement_flags_occupancy
_atom_site_disorder_assembly
_atom_site_disorder_group
I3 I 0.7500 -0.2500 0.33647(6) 0.0705(7) Uani 1 4 d S T P . .
I5 I 0.7500 -0.2500 0.2500 0.1080(12) Uani 1 8 d S T P . .
I10 I 0.7500 -0.2500 0.41370(8) 0.0998(9) Uani 1 4 d S T P . .
Br19 Br 0.5989(3) 0.1350(4) 0.32562(13) 0.0679(12) Uani 0.7 1 d . . . A 1
O8 O 0.2995(5) -0.1457(5) 0.40307(18) 0.0368(14) Uani 1 1 d . . . . .
H8 H 0.2363 -0.1471 0.4097 0.055 Uiso 1 1 calc GR . . . .
O20 O 0.6098(5) 0.0799(6) 0.4059(2) 0.0420(16) Uani 1 1 d . . . . .
H20 H 0.6060 0.0883 0.3839 0.063 Uiso 1 1 calc GR . . . .
C40 C 0.5263(8) 0.2029(7) 0.5074(2) 0.039(2) Uani 1 1 d . . . . .
H40A H 0.5699 0.2604 0.5168 0.059 Uiso 1 1 calc GR . . . .
H40B H 0.5511 0.1353 0.5170 0.059 Uiso 1 1 calc GR . . . .
H40C H 0.4524 0.2141 0.5143 0.059 Uiso 1 1 calc GR . . . .
N58 N 0.4226(8) -0.0784(7) 0.3387(2) 0.048(2) Uani 1 1 d . . . . .
H58A H 0.3560 -0.1030 0.3424 0.058 Uiso 1 1 calc R . . . .
H58B H 0.4183 -0.0075 0.3351 0.058 Uiso 1 1 calc R . . . .
C2 C 0.5090(6) 0.0513(6) 0.4193(2) 0.0311(17) Uani 1 1 d . . . . .
C28 C 0.3910(14) -0.1195(15) 0.2750(4) 0.084(5) Uani 1 1 d . . . . .
H28A H 0.4232 -0.1506 0.2535 0.101 Uiso 1 1 calc R . . . .
H28B H 0.3256 -0.1596 0.2804 0.101 Uiso 1 1 calc R . . . .
C1 C 0.4509(7) -0.0339(7) 0.4040(2) 0.0319(17) Uani 1 1 d . . . . .
C74 C 0.4907(8) -0.0997(8) 0.3725(3) 0.043(2) Uani 1 1 d . . . . .
H74A H 0.4873 -0.1758 0.3786 0.051 Uiso 1 1 calc R . . . .
H74B H 0.5654 -0.0816 0.3675 0.051 Uiso 1 1 calc R . . . .
C88 C 0.3505(6) -0.0598(6) 0.4187(2) 0.0300(17) Uani 1 1 d . . . . .
C95 C 0.3088(6) -0.0038(6) 0.4486(2) 0.0247(15) Uani 1 1 d . . . . .
C119 C 0.4718(6) 0.1083(6) 0.4490(2) 0.0264(16) Uani 1 1 d . . . . .
C121 C 0.3706(6) 0.0796(6) 0.4628(2) 0.0259(15) Uani 1 1 d . . . . .
H121 H 0.3434 0.1181 0.4824 0.031 Uiso 1 1 calc R . . . .
C133 C 0.4673(12) -0.1300(12) 0.3058(4) 0.070(3) Uani 1 1 d . . . . .
H13A H 0.4809 -0.2058 0.3106 0.084 Uiso 1 1 calc R . . . .
H13B H 0.5354 -0.0962 0.2996 0.084 Uiso 1 1 calc R . . . .
C153 C 0.5351(6) 0.2010(6) 0.4658(2) 0.0302(17) Uani 1 1 d . . . . .
H153 H 0.6113 0.1886 0.4599 0.036 Uiso 1 1 calc R . . . .
O172 O 0.3638(12) -0.0082(12) 0.2681(3) 0.114(4) Uani 1 1 d . . . . .
H172 H 0.3370 -0.0035 0.2463 0.171 Uiso 1 1 d R . . . .
Br1 Br 0.5537(16) 0.1505(13) 0.3218(5) 0.077(5) Uani 0.175 1 d . . . B 2

loop_
_atom_site_aniso_label
_atom_site_aniso_U_11
_atom_site_aniso_U_22
_atom_site_aniso_U_33
_atom_site_aniso_U_23
_atom_site_aniso_U_13
_atom_site_aniso_U_12
I3 0.0617(8) 0.0617(8) 0.0882(13) 0.000 0.000 0.000
I5 0.1027(17) 0.1027(17) 0.118(3) 0.000 0.000 0.000
I10 0.0944(11) 0.0944(11) 0.1107(18) 0.000 0.000 0.000
Br19 0.095(3) 0.0623(16) 0.0462(17) -0.0048(11) 0.0135(17) -0.0113(17)
O8 0.034(3) 0.023(3) 0.054(4) -0.005(2) -0.001(3) -0.003(2)
O20 0.025(3) 0.043(4) 0.058(4) -0.009(3) 0.011(3) -0.008(3)
C40 0.040(5) 0.033(4) 0.046(5) 0.006(4) -0.018(4) 0.000(4)
N58 0.055(5) 0.043(5) 0.047(4) -0.007(4) 0.003(4) -0.008(4)
C2 0.022(4) 0.023(4) 0.048(5) 0.000(3) 0.003(3) 0.002(3)
C28 0.087(11) 0.102(12) 0.063(9) -0.016(8) 0.011(8) -0.005(8)
C1 0.028(4) 0.028(4) 0.040(4) -0.004(3) 0.003(3) 0.004(3)
C74 0.033(5) 0.032(5) 0.063(6) -0.017(4) 0.008(4) -0.003(4)
C88 0.027(4) 0.022(4) 0.042(4) 0.005(3) 0.000(3) -0.001(3)
C95 0.022(4) 0.019(3) 0.033(4) 0.007(3) -0.001(3) 0.000(3)
C119 0.018(3) 0.019(3) 0.042(4) 0.003(3) 0.000(3) 0.000(3)
C121 0.020(4) 0.020(4) 0.038(4) 0.002(3) 0.001(3) 0.004(3)
C133 0.064(8) 0.079(9) 0.066(7) -0.021(7) 0.004(6) -0.003(6)
C153 0.025(4) 0.018(4) 0.047(5) 0.005(3) -0.009(3) 0.001(3)
O172 0.146(13) 0.113(11) 0.082(7) 0.025(7) 0.011(7) 0.010(9)
Br1 0.137(15) 0.052(7) 0.042(5) -0.001(5) -0.003(8) -0.055(9)

loop_
_atom_type_symbol
_atom_type_description
_atom_type_scat_dispersion_real
_atom_type_scat_dispersion_imag
_atom_type_scat_source
C C 0.0181 0.0091 'International Tables Vol C Tables 4.2.6.8 and 6.1.1.4'
H H 0.0000 0.0000 'International Tables Vol C Tables 4.2.6.8 and 6.1.1.4'
Br Br -0.6763 1.2805 'International Tables Vol C Tables 4.2.6.8 and 6.1.1.4'
I I -0.3257 6.8362 'International Tables Vol C Tables 4.2.6.8 and 6.1.1.4'
N N 0.0311 0.0180 'International Tables Vol C Tables 4.2.6.8 and 6.1.1.4'
O O 0.0492 0.0322 'International Tables Vol C Tables 4.2.6.8 and 6.1.1.4'

loop_
_exptl_crystal_face_index_h
_exptl_crystal_face_index_k
_exptl_crystal_face_index_l
_exptl_crystal_face_perp_dist
_exptl_oxdiff_crystal_face_indexfrac_h
_exptl_oxdiff_crystal_face_indexfrac_k
_exptl_oxdiff_crystal_face_indexfrac_l
_exptl_oxdiff_crystal_face_x
_exptl_oxdiff_crystal_face_y
_exptl_oxdiff_crystal_face_z
-7 -4 0 0.0679 -6.9906 -3.9984 0.0099 -0.1238 -0.3674 0.9231
8 2 1 0.1785 7.9914 1.9985 0.9912 0.0211 0.1231 -1.0173
-1 8 -4 0.0607 -1.0060 7.9990 -4.0072 0.3596 0.9509 0.0085
2 -8 5 0.0644 2.0054 -7.9989 5.0067 -0.3406 -0.9807 -0.1347
1 -1 -24 0.0199 0.9904 -1.0065 -24.0101 -0.9416 0.3856 -0.0216
-1 1 24 0.0221 -0.9904 1.0065 24.0101 0.9416 -0.3856 0.0216
2 -7 -10 0.0494 1.9989 -7.0029 -10.0004 -0.8197 -0.5598 -0.0976
1 -5 19 0.0478 1.0098 -4.9951 19.0110 0.3627 -0.9426 -0.1098
0 4 -20 0.0410 -0.0105 3.9946 -20.0116 -0.4766 0.8473 0.0067

loop_
_geom_angle_atom_site_label_1
_geom_angle_atom_site_label_2
_geom_angle_atom_site_label_3
_geom_angle
_geom_angle_site_symmetry_1
_geom_angle_site_symmetry_3
C88 O8 H8 109.5 . .
C2 O20 H20 109.5 . .
H40A C40 H40B 109.5 . .
H40A C40 H40C 109.5 . .
H40B C40 H40C 109.5 . .
C153 C40 H40A 109.5 . .
C153 C40 H40B 109.5 . .
C153 C40 H40C 109.5 . .
H58A N58 H58B 107.8 . .
C74 N58 H58A 109.0 . .
C74 N58 H58B 109.0 . .
C133 N58 H58A 109.0 . .
C133 N58 H58B 109.0 . .
C133 N58 C74 112.8(9) . .
O20 C2 C1 120.8(7) . .
C119 C2 O20 116.8(7) . .
C119 C2 C1 122.4(7) . .
H28A C28 H28B 108.0 . .
C133 C28 H28A 109.3 . .
C133 C28 H28B 109.3 . .
O172 C28 H28A 109.3 . .
O172 C28 H28B 109.3 . .
O172 C28 C133 111.5(13) . .
C2 C1 C74 123.7(8) . .
C88 C1 C2 118.3(7) . .
C88 C1 C74 118.0(8) . .
N58 C74 H74A 109.5 . .
N58 C74 H74B 109.5 . .
C1 C74 N58 110.9(8) . .
C1 C74 H74A 109.5 . .
C1 C74 H74B 109.5 . .
H74A C74 H74B 108.0 . .
O8 C88 C1 115.2(7) . .
O8 C88 C95 123.3(7) . .
C1 C88 C95 121.5(7) . .
C88 C95 C153 121.5(7) . 4
C121 C95 C88 117.6(7) . .
C121 C95 C153 120.9(7) . 4
C2 C119 C121 117.2(7) . .
C2 C119 C153 122.4(7) . .
C121 C119 C153 120.4(7) . .
C95 C121 C119 123.1(7) . .
C95 C121 H121 118.5 . .
C119 C121 H121 118.5 . .
N58 C133 C28 110.6(12) . .
N58 C133 H13A 109.5 . .
N58 C133 H13B 109.5 . .
C28 C133 H13A 109.5 . .
C28 C133 H13B 109.5 . .
H13A C133 H13B 108.1 . .
C40 C153 H153 106.8 . .
C95 C153 C40 112.4(7) 2 .
C95 C153 H153 106.8 2 .
C119 C153 C40 112.3(7) . .
C119 C153 C95 111.2(6) . 2
C119 C153 H153 106.8 . .
C28 O172 H172 108.4 . .

loop_
_geom_bond_atom_site_label_1
_geom_bond_atom_site_label_2
_geom_bond_distance
_geom_bond_site_symmetry_2
I3 I10 2.850(3) .
O8 H8 0.8200 .
O8 C88 1.365(10) .
O20 H20 0.8200 .
O20 C2 1.389(10) .
C40 H40A 0.9600 .
C40 H40B 0.9600 .
C40 H40C 0.9600 .
C40 C153 1.541(12) .
N58 H58A 0.8900 .
N58 H58B 0.8900 .
N58 C74 1.529(13) .
N58 C133 1.479(15) .
C2 C1 1.397(12) .
C2 C119 1.385(12) .
C28 H28A 0.9700 .
C28 H28B 0.9700 .
C28 C133 1.49(2) .
C28 O172 1.44(2) .
C1 C74 1.502(12) .
C1 C88 1.395(11) .
C74 H74A 0.9700 .
C74 H74B 0.9700 .
C88 C95 1.402(12) .
C95 C121 1.387(11) .
C95 C153 1.528(10) 4
C119 C121 1.400(11) .
C119 C153 1.520(10) .
C121 H121 0.9300 .
C133 H13A 0.9700 .
C133 H13B 0.9700 .
C153 C95 1.528(10) 2
C153 H153 0.9800 .
O172 H172 0.8707 .

loop_
_geom_torsion_atom_site_label_1
_geom_torsion_atom_site_label_2
_geom_torsion_atom_site_label_3
_geom_torsion_atom_site_label_4
_geom_torsion
_geom_torsion_site_symmetry_1
_geom_torsion_site_symmetry_4
O8 C88 C95 C121 177.6(7) . .
O8 C88 C95 C153 -0.6(12) . 4
O20 C2 C1 C74 -0.4(13) . .
O20 C2 C1 C88 179.4(8) . .
O20 C2 C119 C121 -179.7(7) . .
O20 C2 C119 C153 2.3(11) . .
C2 C1 C74 N58 -111.6(9) . .
C2 C1 C88 O8 -178.3(7) . .
C2 C1 C88 C95 -1.2(12) . .
C2 C119 C121 C95 1.5(11) . .
C2 C119 C153 C40 -142.4(8) . .
C2 C119 C153 C95 90.7(9) . 2
C1 C2 C119 C121 -2.0(12) . .
C1 C2 C119 C153 179.9(7) . .
C1 C88 C95 C121 0.8(11) . .
C1 C88 C95 C153 -177.5(7) . 4
C74 N58 C133 C28 172.3(11) . .
C74 C1 C88 O8 1.5(11) . .
C74 C1 C88 C95 178.6(8) . .
C88 C1 C74 N58 68.6(10) . .
C88 C95 C121 C119 -0.9(11) . .
C119 C2 C1 C74 -177.9(8) . .
C119 C2 C1 C88 1.9(13) . .
C121 C119 C153 C40 39.6(10) . .
C121 C119 C153 C95 -87.4(9) . 2
C133 N58 C74 C1 172.4(9) . .
C153 C95 C121 C119 177.3(7) 4 .
C153 C119 C121 C95 179.7(7) . .
O172 C28 C133 N58 56.1(17) . .

loop_
_platon_squeeze_void_nr
_platon_squeeze_void_average_x
_platon_squeeze_void_average_y
_platon_squeeze_void_average_z
_platon_squeeze_void_volume
_platon_squeeze_void_count_electrons
_platon_squeeze_void_content
1 0.250 0.250 0.250 249 103 ' '
2 0.750 0.750 0.750 249 103 ' '
